data_1562278
loop_
_publ_author_name
'Yang, Linyan'
'Xin, Liangliang'
'Gu, Wen'
'Tian, Jinlei'
'Liao, Shengyun'
'Du, Peiyao'
'Tong, Yuzhang'
'Zhang, Yanping'
'Lv, Rui'
'Wang, Jingyao'
'Liu, Xin'

_publ_section_title
;
 A new carboxyl-copper-organic framework and its excellent selective
 absorbability for proteins
;
_journal_name_full 'Journal of Solid State Chemistry'
_journal_page_first 64
_journal_page_last 70
_journal_paper_doi 10.1016/j.jssc.2014.05.019
_journal_volume 218
_journal_year 2014
_chemical_formula_sum 'C16 H13 Cu N4 O5'
_chemical_formula_weight 404.84
_space_group_IT_number 15
_space_group_name_Hall '-C 2yc'
_space_group_name_H-M_alt 'C 1 2/c 1'
_symmetry_cell_setting monoclinic
_symmetry_space_group_name_H-M 'C 1 2/c 1'
_atom_sites_solution_hydrogens geom
_atom_sites_solution_primary direct
_atom_sites_solution_secondary difmap
_cell_angle_alpha 90.00
_cell_angle_beta 113.62(3)
_cell_angle_gamma 90.00
_cell_formula_units_Z 8
_cell_length_a 17.035(3)
_cell_length_b 10.172(2)
_cell_length_c 19.396(4)
_cell_measurement_reflns_used 4493
_cell_measurement_temperature 293(2)
_cell_measurement_theta_max 27.9344
_cell_measurement_theta_min 2.3900
_cell_volume 3079.4(12)
_computing_structure_refinement 'SHELXL-97 (Sheldrick, 1997)'
_computing_structure_solution 'SHELXS-97 (Sheldrick, 1990)'
_diffrn_ambient_temperature 293(2)
_diffrn_measured_fraction_theta_full 1.000
_diffrn_measured_fraction_theta_max 1.000
_diffrn_radiation_monochromator graphite
_diffrn_radiation_source 'fine-focus sealed tube'
_diffrn_radiation_type MoK\a
_diffrn_radiation_wavelength 0.71073
_diffrn_reflns_av_R_equivalents 0.1068
_diffrn_reflns_av_sigmaI/netI 0.0560
_diffrn_reflns_limit_h_max 19
_diffrn_reflns_limit_h_min -20
_diffrn_reflns_limit_k_max 12
_diffrn_reflns_limit_k_min -12
_diffrn_reflns_limit_l_max 21
_diffrn_reflns_limit_l_min -23
_diffrn_reflns_number 12530
_diffrn_reflns_theta_full 25.01
_diffrn_reflns_theta_max 25.01
_diffrn_reflns_theta_min 2.29
_exptl_absorpt_coefficient_mu 1.458
_exptl_absorpt_correction_T_max 1.000
_exptl_absorpt_correction_T_min 0.8084
_exptl_absorpt_correction_type multi-scan
_exptl_absorpt_process_details SADNBS
_exptl_crystal_colour brown
_exptl_crystal_density_diffrn 1.747
_exptl_crystal_density_method 'not measured'
_exptl_crystal_description prism
_exptl_crystal_F_000 1648
_exptl_crystal_size_max 0.24
_exptl_crystal_size_mid 0.18
_exptl_crystal_size_min 0.16
_refine_diff_density_max 0.677
_refine_diff_density_min -0.839
_refine_diff_density_rms 0.127
_refine_ls_extinction_method none
_refine_ls_goodness_of_fit_ref 1.093
_refine_ls_hydrogen_treatment constr
_refine_ls_matrix_type full
_refine_ls_number_parameters 240
_refine_ls_number_reflns 2705
_refine_ls_number_restraints 84
_refine_ls_restrained_S_all 1.075
_refine_ls_R_factor_all 0.0491
_refine_ls_R_factor_gt 0.0428
_refine_ls_shift/su_max 0.001
_refine_ls_shift/su_mean 0.000
_refine_ls_structure_factor_coef Fsqd
_refine_ls_weighting_details 'calc w=1/[\s^2^(Fo^2^)+(0.0509P)^2^+7.8701P] where P=(Fo^2^+2Fc^2^)/3'
_refine_ls_weighting_scheme calc
_refine_ls_wR_factor_gt 0.0975
_refine_ls_wR_factor_ref 0.1036
_reflns_number_gt 2430
_reflns_number_total 2705
_reflns_threshold_expression >2sigma(I)
_cod_data_source_file JSSC-2014-218-64.cif
_cod_data_source_block b3
_cod_depositor_comments
;
The following automatic conversions were performed:

data item '_exptl_absorpt_correction_type' value 'Multi-scan' was
changed to 'multi-scan' in accordance with the built-in table derived
from the CIF Core dictionary named 'cif_core.dic' version 2.4.5 last
updated on 2014-11-21.

Automatic conversion script
Id: cif_fix_values 8369 2020-08-20 11:38:08Z andrius 
;
_cod_original_cell_volume 3079.3(11)
_cod_original_sg_symbol_H-M C2/c
_cod_database_code 1562278

loop_
_symmetry_equiv_pos_as_xyz
'x, y, z'
'-x, y, -z+1/2'
'x+1/2, y+1/2, z'
'-x+1/2, y+1/2, -z+1/2'
'-x, -y, -z'
'x, -y, z-1/2'
'-x+1/2, -y+1/2, -z'
'x+1/2, -y+1/2, z-1/2'

loop_
_atom_site_label
_atom_site_type_symbol
_atom_site_fract_x
_atom_site_fract_y
_atom_site_fract_z
_atom_site_U_iso_or_equiv
_atom_site_adp_type
_atom_site_occupancy
_atom_site_symmetry_multiplicity
_atom_site_calc_flag
_atom_site_refinement_flags
_atom_site_disorder_assembly
_atom_site_disorder_group
N3 N 0.47248(14) -0.1264(2) 0.07640(12) 0.0092(5) Uani 1 1 d . . .
C15 C 0.53272(18) -0.1665(3) 0.05308(15) 0.0105(6) Uani 1 1 d . . .
C14 C 0.60638(17) -0.0948(3) 0.06551(15) 0.0114(6) Uani 1 1 d . . .
C13 C 0.61917(17) 0.0237(3) 0.10406(14) 0.0076(5) Uani 1 1 d . . .
C16 C 0.69586(17) 0.1038(3) 0.11565(14) 0.0076(5) Uani 1 1 d . . .
Cu1 Cu 0.85899(2) 0.28943(3) 0.042154(17) 0.00952(15) Uani 1 1 d . . .
O4 O 0.91256(13) -0.1461(2) 0.40424(11) 0.0169(5) Uani 1 1 d . . .
O5 O 0.48105(13) 0.4817(2) 0.62796(11) 0.0153(5) Uani 1 1 d G . .
H5A H 0.4952 0.4153 0.6570 0.023 Uiso 1 1 d G . .
H5B H 0.4463 0.4581 0.5844 0.023 Uiso 1 1 d G . .
N4 N 0.72038(14) 0.1415(2) 0.06312(12) 0.0083(5) Uani 1 1 d . . .
O2 O 0.61717(15) 0.3812(2) 0.33156(12) 0.0224(5) Uani 1 1 d . . .
H2 H 0.5868 0.4246 0.3468 0.034 Uiso 1 1 calc R . .
O1 O 0.63617(15) 0.2563(2) 0.43200(12) 0.0205(5) Uani 1 1 d . . .
O3 O 0.86384(13) -0.0952(2) 0.49183(10) 0.0146(5) Uani 1 1 d . . .
N2 N 0.79614(14) 0.2130(2) 0.09813(13) 0.0079(5) Uani 1 1 d . . .
N1 N 0.75257(14) 0.1487(2) 0.18397(12) 0.0073(5) Uani 1 1 d . . .
C12 C 0.55787(17) 0.0651(3) 0.12840(14) 0.0104(6) Uani 1 1 d . . .
H12 H 0.5647 0.1438 0.1545 0.012 Uiso 1 1 calc R . .
H15 H 0.5248 -0.2457 0.0276 0.012 Uiso 1 1 d R . .
C5 C 0.80576(17) 0.0361(3) 0.30457(15) 0.0095(6) Uani 1 1 d U . .
H5 H 0.8407 -0.0149 0.2887 0.011 Uiso 1 1 calc R . .
C1 C 0.64861(19) 0.2792(3) 0.37636(16) 0.0131(6) Uani 1 1 d . . .
C7 C 0.70133(18) 0.2098(3) 0.27919(15) 0.0096(6) Uani 1 1 d U . .
H7 H 0.6670 0.2738 0.2468 0.012 Uiso 1 1 calc R . .
C4 C 0.80693(18) 0.0195(3) 0.37650(15) 0.0107(6) Uani 1 1 d U . .
C6 C 0.75203(17) 0.1293(3) 0.25742(14) 0.0083(6) Uani 1 1 d U . .
C11 C 0.48632(18) -0.0112(3) 0.11370(15) 0.0108(6) Uani 1 1 d . . .
H11 H 0.4453 0.0182 0.1304 0.013 Uiso 1 1 calc R . .
H14 H 0.6472 -0.1261 0.0487 0.013 Uiso 1 1 d R . .
C9 C 0.81371(18) 0.2154(3) 0.17050(15) 0.0090(6) Uani 1 1 d . . .
C3 C 0.75477(18) 0.0973(3) 0.39881(15) 0.0111(6) Uani 1 1 d U . .
H3 H 0.7546 0.0854 0.4463 0.013 Uiso 1 1 calc R . .
C10 C 0.88836(19) 0.2795(3) 0.22973(17) 0.0166(7) Uani 1 1 d . . .
H10A H 0.9226 0.3217 0.2072 0.025 Uiso 1 1 calc R . .
H10B H 0.9221 0.2145 0.2651 0.025 Uiso 1 1 calc R . .
H10C H 0.8687 0.3439 0.2554 0.025 Uiso 1 1 calc R . .
C8 C 0.86625(18) -0.0823(3) 0.42840(15) 0.0119(6) Uani 1 1 d . . .
C2 C 0.70262(18) 0.1931(3) 0.35140(16) 0.0105(6) Uani 1 1 d U . .

loop_
_atom_site_aniso_label
_atom_site_aniso_U_11
_atom_site_aniso_U_22
_atom_site_aniso_U_33
_atom_site_aniso_U_23
_atom_site_aniso_U_13
_atom_site_aniso_U_12
N3 0.0092(11) 0.0111(12) 0.0058(11) 0.0014(9) 0.0015(9) -0.0020(9)
C15 0.0133(14) 0.0109(14) 0.0073(13) -0.0043(11) 0.0042(11) -0.0033(11)
C14 0.0090(13) 0.0163(15) 0.0087(13) 0.0005(11) 0.0032(11) 0.0000(11)
C13 0.0065(12) 0.0124(14) 0.0032(12) 0.0023(10) 0.0012(10) -0.0030(10)
C16 0.0082(13) 0.0093(13) 0.0058(12) -0.0001(10) 0.0034(10) -0.0006(10)
Cu1 0.0079(2) 0.0135(2) 0.0076(2) -0.00113(13) 0.00359(15) -0.00492(13)
O4 0.0186(11) 0.0157(11) 0.0184(11) 0.0044(9) 0.0095(9) 0.0065(9)
O5 0.0159(11) 0.0174(11) 0.0114(10) 0.0000(8) 0.0043(8) 0.0028(9)
N4 0.0042(10) 0.0114(12) 0.0093(11) -0.0003(9) 0.0028(9) -0.0025(9)
O2 0.0316(13) 0.0208(12) 0.0214(12) 0.0086(10) 0.0175(10) 0.0159(10)
O1 0.0290(13) 0.0220(12) 0.0185(12) 0.0048(10) 0.0177(10) 0.0075(10)
O3 0.0207(11) 0.0145(11) 0.0076(10) 0.0026(8) 0.0047(8) 0.0000(9)
N2 0.0040(11) 0.0105(12) 0.0092(11) -0.0014(9) 0.0027(9) -0.0034(9)
N1 0.0068(11) 0.0102(12) 0.0055(11) -0.0001(9) 0.0033(9) -0.0022(9)
C12 0.0121(14) 0.0106(14) 0.0075(12) -0.0003(11) 0.0028(11) -0.0022(11)
C5 0.0097(13) 0.0116(13) 0.0092(12) -0.0022(11) 0.0058(10) -0.0029(10)
C1 0.0159(15) 0.0121(15) 0.0121(14) -0.0014(11) 0.0064(12) -0.0008(11)
C7 0.0093(13) 0.0116(14) 0.0075(13) -0.0001(10) 0.0030(11) -0.0002(10)
C4 0.0099(13) 0.0103(14) 0.0105(13) 0.0005(11) 0.0025(10) -0.0020(11)
C6 0.0101(13) 0.0131(14) 0.0044(12) -0.0012(10) 0.0058(10) -0.0055(10)
C11 0.0099(13) 0.0141(15) 0.0094(13) 0.0002(11) 0.0048(11) 0.0010(11)
C9 0.0086(14) 0.0105(14) 0.0073(13) 0.0012(10) 0.0027(11) 0.0009(10)
C3 0.0149(14) 0.0114(14) 0.0083(13) -0.0002(11) 0.0061(11) -0.0026(11)
C10 0.0123(15) 0.0243(18) 0.0114(14) -0.0024(12) 0.0029(12) -0.0084(12)
C8 0.0114(13) 0.0112(14) 0.0125(14) -0.0010(11) 0.0041(11) -0.0030(11)
C2 0.0093(13) 0.0125(13) 0.0111(13) -0.0003(11) 0.0055(11) -0.0025(10)

loop_
_atom_type_symbol
_atom_type_description
_atom_type_scat_dispersion_real
_atom_type_scat_dispersion_imag
_atom_type_scat_source
C C 0.0033 0.0016 'International Tables Vol C Tables 4.2.6.8 and 6.1.1.4'
H H 0.0000 0.0000 'International Tables Vol C Tables 4.2.6.8 and 6.1.1.4'
Cu Cu 0.3201 1.2651 'International Tables Vol C Tables 4.2.6.8 and 6.1.1.4'
N N 0.0061 0.0033 'International Tables Vol C Tables 4.2.6.8 and 6.1.1.4'
O O 0.0106 0.0060 'International Tables Vol C Tables 4.2.6.8 and 6.1.1.4'

loop_
_geom_angle_atom_site_label_1
_geom_angle_atom_site_label_2
_geom_angle_atom_site_label_3
_geom_angle
_geom_angle_site_symmetry_1
_geom_angle_site_symmetry_3
C15 N3 C11 116.9(2) . .
C15 N3 Cu1 122.33(19) . 3_445
C11 N3 Cu1 119.72(19) . 3_445
N3 C15 C14 122.9(3) . .
C15 C14 C13 119.1(3) . .
C12 C13 C14 118.3(2) . .
C12 C13 C16 121.7(2) . .
C14 C13 C16 119.9(2) . .
N4 C16 N1 109.6(2) . .
N4 C16 C13 125.7(2) . .
N1 C16 C13 124.7(2) . .
N2 Cu1 N3 131.60(9) . 3
N2 Cu1 N4 113.23(9) . 7_655
N3 Cu1 N4 110.50(9) 3 7_655
N2 Cu1 O3 90.87(9) . 6
N3 Cu1 O3 109.30(9) 3 6
N4 Cu1 O3 89.60(8) 7_655 6
C16 N4 N2 107.2(2) . .
C16 N4 Cu1 125.72(18) . 7_655
N2 N4 Cu1 114.46(16) . 7_655
C8 O3 Cu1 123.07(19) . 6_556
C9 N2 N4 107.4(2) . .
C9 N2 Cu1 129.95(19) . .
N4 N2 Cu1 122.61(17) . .
C9 N1 C16 106.2(2) . .
C9 N1 C6 124.7(2) . .
C16 N1 C6 129.0(2) . .
C13 C12 C11 119.3(3) . .
C6 C5 C4 119.0(3) . .
O1 C1 O2 124.8(3) . .
O1 C1 C2 122.2(3) . .
O2 C1 C2 112.9(2) . .
C6 C7 C2 118.3(3) . .
C3 C4 C5 119.3(3) . .
C3 C4 C8 121.7(2) . .
C5 C4 C8 119.0(3) . .
C7 C6 C5 122.5(2) . .
C7 C6 N1 118.4(2) . .
C5 C6 N1 118.9(2) . .
N3 C11 C12 123.5(3) . .
N2 C9 N1 109.5(2) . .
N2 C9 C10 126.5(3) . .
N1 C9 C10 124.0(2) . .
C4 C3 C2 121.0(3) . .
O4 C8 O3 126.0(3) . .
O4 C8 C4 117.4(2) . .
O3 C8 C4 116.6(3) . .
C3 C2 C7 119.7(3) . .
C3 C2 C1 120.9(3) . .
C7 C2 C1 119.4(3) . .

loop_
_geom_bond_atom_site_label_1
_geom_bond_atom_site_label_2
_geom_bond_distance
_geom_bond_site_symmetry_2
N3 C15 1.340(4) .
N3 C11 1.347(4) .
N3 Cu1 1.970(2) 3_445
C15 C14 1.386(4) .
C14 C13 1.389(4) .
C13 C12 1.373(4) .
C13 C16 1.479(4) .
C16 N4 1.304(4) .
C16 N1 1.368(3) .
Cu1 N2 1.965(2) .
Cu1 N3 1.970(2) 3
Cu1 N4 2.068(2) 7_655
Cu1 O3 2.220(2) 6
O4 C8 1.249(4) .
N4 N2 1.397(3) .
N4 Cu1 2.068(2) 7_655
O2 C1 1.322(4) .
O1 C1 1.203(4) .
O3 C8 1.254(3) .
O3 Cu1 2.220(2) 6_556
N2 C9 1.313(4) .
N1 C9 1.353(4) .
N1 C6 1.442(3) .
C12 C11 1.375(4) .
C5 C6 1.379(4) .
C5 C4 1.397(4) .
C1 C2 1.485(4) .
C7 C6 1.374(4) .
C7 C2 1.402(4) .
C4 C3 1.383(4) .
C4 C8 1.514(4) .
C9 C10 1.480(4) .
C3 C2 1.389(4) .
